data_7048331
loop_
_publ_author_name
'Yang, Mingxue'
'Li, Xiao-Ning'
'Jia, Ji-Hui'
'Chen, Xu-Lin'
'Lu, Can-Zhong'

_publ_section_title
;
 A rationally designed vapoluminescent compound with adsorptive channels
 and responsive luminophores for volatile organic compounds (VOCs).
;
_journal_issue 4
_journal_name_full 'Dalton transactions (Cambridge, England : 2003)'
_journal_page_first 1179
_journal_page_last 1183
_journal_paper_doi 10.1039/c8dt04360d
_journal_volume 48
_journal_year 2019
_chemical_formula_moiety 'C67 H49 Cu N5 O3 P2, B F4, C H2 Cl2'
_chemical_formula_sum 'C68 H51 B Cl2 Cu F4 N5 O3 P2'
_chemical_formula_weight 1269.32
_chemical_name_systematic
'((4-(1'H-[1, 3?-bipyrazol]-1'-yl)phenyl) (4-(10H-phenoxazin-10-yl)phenyl)methanone)((oxybis(2,1-phenylene))bis(diphenylphosphane)) copper(I) tetra-fluoroborate, mono-dichloromethane'
_space_group_crystal_system triclinic
_space_group_IT_number 2
_space_group_name_Hall '-P 1'
_space_group_name_H-M_alt 'P -1'
_symmetry_space_group_name_Hall '-P 1'
_symmetry_space_group_name_H-M 'P -1'
_atom_sites_solution_hydrogens geom
_atom_sites_solution_primary iterative
_audit_creation_date 2018-11-23
_audit_creation_method
;
Olex2 1.2
(compiled 2018.05.29 svn.r3508 for OlexSys, GUI svn.r5506)
;
_audit_update_record
;
2018-11-23 deposited with the CCDC.
2018-12-05 downloaded from the CCDC.
;
_cell_angle_alpha 96.877(3)
_cell_angle_beta 106.932(3)
_cell_angle_gamma 113.006(3)
_cell_formula_units_Z 2
_cell_length_a 14.5410(5)
_cell_length_b 15.2405(4)
_cell_length_c 16.9377(6)
_cell_measurement_reflns_used 10760
_cell_measurement_temperature 99.99(17)
_cell_measurement_theta_max 74.6940
_cell_measurement_theta_min 3.5640
_cell_volume 3186.9(2)
_computing_cell_refinement
;
CrysAlisPro, Agilent Technologies,
Version 1.171.37.35 (release 13-08-2014 CrysAlis171 .NET)
(compiled Aug 13 2014,18:06:01)
;
_computing_data_collection
;
CrysAlisPro, Agilent Technologies,
Version 1.171.37.35 (release 13-08-2014 CrysAlis171 .NET)
(compiled Aug 13 2014,18:06:01)
;
_computing_data_reduction
;
CrysAlisPro, Agilent Technologies,
Version 1.171.37.35 (release 13-08-2014 CrysAlis171 .NET)
(compiled Aug 13 2014,18:06:01)
;
_computing_molecular_graphics 'Olex2 (Dolomanov et al., 2009)'
_computing_publication_material 'Olex2 (Dolomanov et al., 2009)'
_computing_structure_refinement 'ShelXL (Sheldrick, 2015)'
_computing_structure_solution
;
Superflip (Palatinus & Chapuis, 2007;Palatinus & van der Lee, 2008;
Palatinus et al., 2012)
;
_diffrn_ambient_environment N~2~
_diffrn_ambient_temperature 99.99(17)
_diffrn_detector 'CCD plate'
_diffrn_detector_area_resol_mean 10.3503
_diffrn_detector_type Atlas
_diffrn_measured_fraction_theta_full 0.999
_diffrn_measured_fraction_theta_max 0.965
_diffrn_measurement_details
;
#__ type_ start__ end____ width___ exp.time_
  1 omega  -45.00   32.00   1.0000    1.0000
omega____ theta____ kappa____ phi______ frames
    -      -40.8434   37.0000    0.0000 77

#__ type_ start__ end____ width___ exp.time_
  2 omega  -60.00   31.00   1.0000    1.0000
omega____ theta____ kappa____ phi______ frames
    -      -40.8434   57.0000  120.0000 91

#__ type_ start__ end____ width___ exp.time_
  3 omega   14.00   58.00   1.0000    1.0000
omega____ theta____ kappa____ phi______ frames
    -       40.8434  -99.0000   30.0000 44

#__ type_ start__ end____ width___ exp.time_
  4 omega   45.00   96.00   1.0000    1.0000
omega____ theta____ kappa____ phi______ frames
    -       40.8434 -125.0000  -90.0000 51

#__ type_ start__ end____ width___ exp.time_
  5 omega   24.00   51.00   1.0000    1.0000
omega____ theta____ kappa____ phi______ frames
    -       40.8434 -125.0000 -150.0000 27

#__ type_ start__ end____ width___ exp.time_
  6 omega   35.00   97.00   1.0000    2.3050
omega____ theta____ kappa____ phi______ frames
    -      108.8680  -45.0000  -30.0000 62

#__ type_ start__ end____ width___ exp.time_
  7 omega   45.00   90.00   1.0000    2.3050
omega____ theta____ kappa____ phi______ frames
    -      108.8680  -30.0000   30.0000 45

#__ type_ start__ end____ width___ exp.time_
  8 omega   35.00   78.00   1.0000    2.3050
omega____ theta____ kappa____ phi______ frames
    -      108.8680  -30.0000    0.0000 43

#__ type_ start__ end____ width___ exp.time_
  9 omega   35.00  104.00   1.0000    2.3050
omega____ theta____ kappa____ phi______ frames
    -      108.8680  -94.0000    0.0000 69

#__ type_ start__ end____ width___ exp.time_
 10 omega   51.00  120.00   1.0000    2.3050
omega____ theta____ kappa____ phi______ frames
    -      108.8680 -125.0000  -60.0000 69

#__ type_ start__ end____ width___ exp.time_
 11 omega   60.00  118.00   1.0000    2.3050
omega____ theta____ kappa____ phi______ frames
    -      108.8680 -125.0000 -180.0000 58

#__ type_ start__ end____ width___ exp.time_
 12 omega   34.00   73.00   1.0000    2.3050
omega____ theta____ kappa____ phi______ frames
    -      108.8680  -30.0000  -90.0000 39

#__ type_ start__ end____ width___ exp.time_
 13 omega   78.00  178.00   1.0000    2.3050
omega____ theta____ kappa____ phi______ frames
    -      108.8680   30.0000 -180.0000 100

#__ type_ start__ end____ width___ exp.time_
 14 omega  138.00  173.00   1.0000    2.3050
omega____ theta____ kappa____ phi______ frames
    -      108.8680  125.0000 -150.0000 35

#__ type_ start__ end____ width___ exp.time_
 15 omega  114.00  171.00   1.0000    2.3050
omega____ theta____ kappa____ phi______ frames
    -      108.8680  125.0000   60.0000 57

#__ type_ start__ end____ width___ exp.time_
 16 omega   44.00  145.00   1.0000    2.3050
omega____ theta____ kappa____ phi______ frames
    -      108.8680  -15.0000  150.0000 101

#__ type_ start__ end____ width___ exp.time_
 17 omega   36.00   90.00   1.0000    2.3050
omega____ theta____ kappa____ phi______ frames
    -      108.8680  -45.0000  150.0000 54

#__ type_ start__ end____ width___ exp.time_
 18 omega   31.00   94.00   1.0000    2.3050
omega____ theta____ kappa____ phi______ frames
    -      108.8680  -94.0000 -180.0000 63

#__ type_ start__ end____ width___ exp.time_
 19 omega  -83.00   22.00   1.0000    1.0000
omega____ theta____ kappa____ phi______ frames
    -      -40.8434   19.0000  -60.0000 105
;
_diffrn_measurement_device 'four-circle diffractometer'
_diffrn_measurement_device_type 'SuperNova, Dual, Cu at zero, Atlas'
_diffrn_measurement_method '\w scans'
_diffrn_orient_matrix_UB_11 0.1222304000
_diffrn_orient_matrix_UB_12 0.0625670000
_diffrn_orient_matrix_UB_13 0.0272461000
_diffrn_orient_matrix_UB_21 -0.0051401000
_diffrn_orient_matrix_UB_22 -0.0501028000
_diffrn_orient_matrix_UB_23 -0.0868141000
_diffrn_orient_matrix_UB_31 -0.0195334000
_diffrn_orient_matrix_UB_32 0.0809175000
_diffrn_orient_matrix_UB_33 -0.0380064000
_diffrn_radiation_monochromator mirror
_diffrn_radiation_probe x-ray
_diffrn_radiation_type CuK\a
_diffrn_radiation_wavelength 1.54184
_diffrn_reflns_av_R_equivalents 0.0274
_diffrn_reflns_av_unetI/netI 0.0381
_diffrn_reflns_Laue_measured_fraction_full 0.999
_diffrn_reflns_Laue_measured_fraction_max 0.965
_diffrn_reflns_limit_h_max 17
_diffrn_reflns_limit_h_min -18
_diffrn_reflns_limit_k_max 18
_diffrn_reflns_limit_k_min -8
_diffrn_reflns_limit_l_max 19
_diffrn_reflns_limit_l_min -21
_diffrn_reflns_number 22764
_diffrn_reflns_point_group_measured_fraction_full 0.999
_diffrn_reflns_point_group_measured_fraction_max 0.965
_diffrn_reflns_theta_full 67.684
_diffrn_reflns_theta_max 74.790
_diffrn_reflns_theta_min 3.554
_diffrn_source 'sealed X-ray tube'
_diffrn_source_type 'SuperNova (Cu) X-ray Source'
_exptl_absorpt_coefficient_mu 2.238
_exptl_absorpt_correction_T_max 1.00000
_exptl_absorpt_correction_T_min 0.75311
_exptl_absorpt_correction_type multi-scan
_exptl_absorpt_process_details
;
CrysAlisPro, Agilent Technologies,
Version 1.171.37.35 (release 13-08-2014 CrysAlis171 .NET)
(compiled Aug 13 2014,18:06:01)
Empirical absorption correction using spherical harmonics,
 implemented in SCALE3 ABSPACK scaling algorithm.
;
_exptl_crystal_colour 'clear yellowish green'
_exptl_crystal_colour_lustre clear
_exptl_crystal_colour_modifier yellowish
_exptl_crystal_colour_primary green
_exptl_crystal_density_diffrn 1.323
_exptl_crystal_density_method 'not measured'
_exptl_crystal_description block
_exptl_crystal_F_000 1304
_exptl_crystal_preparation Luminescent
_exptl_crystal_recrystallization_method 'Re-crystallisation from solvent: DCM/Et2O'
_exptl_crystal_size_max 0.23
_exptl_crystal_size_mid 0.21
_exptl_crystal_size_min 0.14
_refine_diff_density_max 0.524
_refine_diff_density_min -1.291
_refine_diff_density_rms 0.070
_refine_ls_extinction_method none
_refine_ls_goodness_of_fit_ref 1.022
_refine_ls_hydrogen_treatment constr
_refine_ls_matrix_type full
_refine_ls_number_parameters 763
_refine_ls_number_reflns 12639
_refine_ls_number_restraints 69
_refine_ls_restrained_S_all 1.021
_refine_ls_R_factor_all 0.0508
_refine_ls_R_factor_gt 0.0432
_refine_ls_shift/su_max 0.001
_refine_ls_shift/su_mean 0.000
_refine_ls_structure_factor_coef Fsqd
_refine_ls_weighting_details 'w=1/[\s^2^(Fo^2^)+(0.0696P)^2^+2.2808P] where P=(Fo^2^+2Fc^2^)/3'
_refine_ls_weighting_scheme calc
_refine_ls_wR_factor_gt 0.1197
_refine_ls_wR_factor_ref 0.1265
_reflns_Friedel_coverage 0.000
_reflns_number_gt 10809
_reflns_number_total 12639
_reflns_threshold_expression 'I > 2\s(I)'
_cod_data_source_file c8dt04360d3.cif
_cod_data_source_block 1864278_POBC_DCM
_cod_depositor_comments 'Adding full bibliography for 7048330--7048333.cif.'
_cod_database_code 7048331
_shelx_shelxl_version_number 2014/7
_chemical_oxdiff_formula 'C H O N P Cu Cl B F'
_shelx_space_group_comment
;
The symmetry employed for this shelxl refinement is uniquely defined
by the following loop, which should always be used as a source of
symmetry information in preference to the above space-group names.
They are only intended as comments.
;
_shelx_estimated_absorpt_t_max 0.663
_shelx_estimated_absorpt_t_min 0.663
_reflns_odcompleteness_completeness 99.93
_reflns_odcompleteness_iscentric 1
_reflns_odcompleteness_theta 67.29
_olex2_refinement_description
;
1. Fixed Uiso
 At 1.2 times of:
  All C(H) groups, All C(H,H) groups
2. Rigid body (RIGU) restrains
 O2, N1, C14, C19, C20, C25
 with sigma for 1-2 distances of 0.004 and sigma for 1-3 distances of 0.004
 C14, C15, C16, C17, C18, C19
 with sigma for 1-2 distances of 0.004 and sigma for 1-3 distances of 0.004
3.a Secondary CH2 refined with riding coordinates:
 C68(H68a,H68b)
3.b Aromatic/amide H refined with riding coordinates:
 C3(H3), C4(H4), C6(H6), C7(H7), C9(H9), C10(H10), C12(H12), C13(H13),
 C18(H18), C17(H17), C16(H16), C15(H15), C21(H21), C22(H22), C23(H23), C24(H24),
  C26(H26), C27(H27), C29(H29), C30(H30), C31(H31), C33(H33), C34(H34),
 C35(H35), C36(H36), C37(H37), C39(H39), C40(H40), C41(H41), C42(H42), C43(H43),
  C45(H45), C46(H46), C47(H47), C48(H48), C51(H51), C52(H52), C53(H53),
 C54(H54), C57(H57), C58(H58), C59(H59), C60(H60), C61(H61), C63(H63), C64(H64),
  C65(H65), C66(H66), C67(H67)
3.c Fitted hexagon refined as free rotating group:
 C14(C19,C18,C17,C16,C15)
;
_olex2_submission_special_instructions 'No special instructions were received'

loop_
_space_group_symop_operation_xyz
'x, y, z'
'-x, -y, -z'

loop_
_atom_site_label
_atom_site_type_symbol
_atom_site_fract_x
_atom_site_fract_y
_atom_site_fract_z
_atom_site_U_iso_or_equiv
_atom_site_adp_type
_atom_site_occupancy
_atom_site_site_symmetry_order
_atom_site_calc_flag
_atom_site_refinement_flags_posn
_atom_site_refinement_flags_adp
Cu1 Cu 0.36243(2) 0.20718(2) 0.26172(2) 0.01559(8) Uani 1 1 d . .
P8 P 0.52678(4) 0.22214(4) 0.34524(3) 0.01452(11) Uani 1 1 d . .
P28 P 0.21827(4) 0.06709(4) 0.23645(3) 0.01544(11) Uani 1 1 d . .
O1 O 0.28140(16) -0.14818(13) -0.16048(11) 0.0295(4) Uani 1 1 d . .
O2 O 0.17530(17) -0.61824(14) 0.13126(15) 0.0441(5) Uani 1 1 d . U
O3 O 0.38522(12) 0.00045(11) 0.26666(9) 0.0183(3) Uani 1 1 d . .
N1 N 0.23101(18) -0.45417(15) 0.06692(14) 0.0293(4) Uani 1 1 d . U
N2 N 0.38147(15) 0.34700(13) 0.30944(12) 0.0184(3) Uani 1 1 d . .
N3 N 0.41853(15) 0.41156(13) 0.26385(11) 0.0181(3) Uani 1 1 d . .
N4 N 0.40167(14) 0.27798(13) 0.16846(11) 0.0169(3) Uani 1 1 d . .
N5 N 0.42149(15) 0.26269(13) 0.09539(11) 0.0175(3) Uani 1 1 d . .
C1 C 0.30697(18) -0.12883(16) -0.08279(14) 0.0207(4) Uani 1 1 d . .
C2 C 0.34626(17) -0.02540(15) -0.03192(13) 0.0180(4) Uani 1 1 d . .
C3 C 0.35190(18) 0.04743(16) -0.07613(14) 0.0200(4) Uani 1 1 d . .
H3 H 0.3387 0.0316 -0.1344 0.024 Uiso 1 1 calc R .
C4 C 0.37675(17) 0.14266(16) -0.03498(13) 0.0189(4) Uani 1 1 d . .
H4 H 0.3785 0.1898 -0.0654 0.023 Uiso 1 1 calc R .
C5 C 0.39914(16) 0.16644(15) 0.05285(13) 0.0169(4) Uani 1 1 d . .
C6 C 0.39720(18) 0.09637(16) 0.09849(14) 0.0200(4) Uani 1 1 d . .
H6 H 0.4150 0.1136 0.1574 0.024 Uiso 1 1 calc R .
C7 C 0.36863(18) 0.00061(16) 0.05589(14) 0.0198(4) Uani 1 1 d . .
H7 H 0.3643 -0.0469 0.0862 0.024 Uiso 1 1 calc R .
C8 C 0.29107(18) -0.21151(16) -0.04040(14) 0.0202(4) Uani 1 1 d . .
C9 C 0.19442(19) -0.29770(17) -0.07989(14) 0.0229(4) Uani 1 1 d . .
H9 H 0.1435 -0.3016 -0.1302 0.027 Uiso 1 1 calc R .
C10 C 0.17372(19) -0.37767(17) -0.04467(15) 0.0248(5) Uani 1 1 d . .
H10 H 0.1083 -0.4342 -0.0701 0.030 Uiso 1 1 calc R .
C11 C 0.25182(19) -0.37238(17) 0.02910(15) 0.0243(5) Uani 1 1 d . .
C12 C 0.34911(19) -0.28819(17) 0.06863(16) 0.0262(5) Uani 1 1 d . .
H12 H 0.4009 -0.2858 0.1176 0.031 Uiso 1 1 calc R .
C13 C 0.36842(18) -0.20711(17) 0.03410(15) 0.0231(4) Uani 1 1 d . .
H13 H 0.4330 -0.1499 0.0607 0.028 Uiso 1 1 calc R .
C14 C 0.22489(15) -0.54396(10) 0.02229(11) 0.0337(6) Uani 1 1 d . U
C19 C 0.19270(15) -0.62506(13) 0.05555(11) 0.0367(6) Uani 1 1 d G U
C18 C 0.18413(16) -0.71443(10) 0.01524(14) 0.0501(8) Uani 1 1 d G U
H18 H 0.1626 -0.7687 0.0375 0.060 Uiso 1 1 calc R .
C17 C 0.20775(17) -0.72271(10) -0.05833(14) 0.0511(8) Uani 1 1 d G U
H17 H 0.2020 -0.7825 -0.0853 0.061 Uiso 1 1 calc R .
C16 C 0.23995(17) -0.64162(14) -0.09159(11) 0.0474(7) Uani 1 1 d G U
H16 H 0.2557 -0.6472 -0.1408 0.057 Uiso 1 1 calc R .
C15 C 0.24852(16) -0.55224(11) -0.05128(12) 0.0394(6) Uani 1 1 d G U
H15 H 0.2701 -0.4980 -0.0735 0.047 Uiso 1 1 calc R .
C20 C 0.1431(2) -0.5461(2) 0.15158(18) 0.0353(6) Uani 1 1 d . U
C21 C 0.0869(2) -0.5580(2) 0.20472(18) 0.0417(7) Uani 1 1 d . .
H21 H 0.0696 -0.6138 0.2253 0.050 Uiso 1 1 calc R .
C22 C 0.0550(2) -0.4863(2) 0.22835(17) 0.0426(7) Uani 1 1 d . .
H22 H 0.0164 -0.4943 0.2644 0.051 Uiso 1 1 calc R .
C23 C 0.0818(2) -0.4035(2) 0.19733(17) 0.0384(6) Uani 1 1 d . .
H23 H 0.0605 -0.3558 0.2122 0.046 Uiso 1 1 calc R .
C24 C 0.1401(2) -0.3913(2) 0.14407(16) 0.0332(6) Uani 1 1 d . .
H24 H 0.1584 -0.3349 0.1242 0.040 Uiso 1 1 calc R .
C25 C 0.1716(2) -0.46234(18) 0.12003(16) 0.0295(5) Uani 1 1 d . U
C26 C 0.46026(18) 0.34833(16) 0.07236(14) 0.0214(4) Uani 1 1 d . .
H26 H 0.4787 0.3553 0.0245 0.026 Uiso 1 1 calc R .
C27 C 0.46750(18) 0.42259(16) 0.13185(14) 0.0215(4) Uani 1 1 d . .
H27 H 0.4917 0.4893 0.1336 0.026 Uiso 1 1 calc R .
C28 C 0.42975(17) 0.37407(15) 0.18931(13) 0.0178(4) Uani 1 1 d . .
C29 C 0.44261(19) 0.50500(16) 0.30267(15) 0.0235(4) Uani 1 1 d . .
H29 H 0.4691 0.5609 0.2833 0.028 Uiso 1 1 calc R .
C30 C 0.4205(2) 0.50163(17) 0.37577(16) 0.0269(5) Uani 1 1 d . .
H30 H 0.4288 0.5541 0.4160 0.032 Uiso 1 1 calc R .
C31 C 0.38278(19) 0.40222(16) 0.37709(15) 0.0220(4) Uani 1 1 d . .
H31 H 0.3614 0.3779 0.4199 0.026 Uiso 1 1 calc R .
C32 C 0.62642(17) 0.32856(15) 0.32833(13) 0.0181(4) Uani 1 1 d . .
C33 C 0.66251(18) 0.31646(17) 0.26172(14) 0.0221(4) Uani 1 1 d . .
H33 H 0.6466 0.2535 0.2326 0.027 Uiso 1 1 calc R .
C34 C 0.7224(2) 0.39898(19) 0.23896(16) 0.0288(5) Uani 1 1 d . .
H34 H 0.7473 0.3908 0.1952 0.035 Uiso 1 1 calc R .
C35 C 0.7450(2) 0.49277(18) 0.28089(17) 0.0302(5) Uani 1 1 d . .
H35 H 0.7841 0.5474 0.2648 0.036 Uiso 1 1 calc R .
C36 C 0.7094(2) 0.50518(17) 0.34703(16) 0.0266(5) Uani 1 1 d . .
H36 H 0.7250 0.5683 0.3755 0.032 Uiso 1 1 calc R .
C37 C 0.65051(18) 0.42379(16) 0.37088(14) 0.0204(4) Uani 1 1 d . .
H37 H 0.6270 0.4327 0.4154 0.025 Uiso 1 1 calc R .
C38 C 0.55810(17) 0.25063(15) 0.46070(13) 0.0169(4) Uani 1 1 d . .
C39 C 0.66377(19) 0.29886(17) 0.52030(14) 0.0229(4) Uani 1 1 d . .
H39 H 0.7211 0.3215 0.5018 0.028 Uiso 1 1 calc R .
C40 C 0.6828(2) 0.31284(17) 0.60736(15) 0.0263(5) Uani 1 1 d . .
H40 H 0.7531 0.3450 0.6470 0.032 Uiso 1 1 calc R .
C41 C 0.5978(2) 0.27911(17) 0.63545(14) 0.0256(5) Uani 1 1 d . .
H41 H 0.6112 0.2881 0.6937 0.031 Uiso 1 1 calc R .
C42 C 0.4932(2) 0.23220(16) 0.57703(15) 0.0247(5) Uani 1 1 d . .
H42 H 0.4362 0.2100 0.5960 0.030 Uiso 1 1 calc R .
C43 C 0.47302(18) 0.21818(16) 0.48953(14) 0.0211(4) Uani 1 1 d . .
H43 H 0.4025 0.1871 0.4503 0.025 Uiso 1 1 calc R .
C44 C 0.57030(17) 0.12575(15) 0.32872(13) 0.0167(4) Uani 1 1 d . .
C45 C 0.67939(18) 0.14831(17) 0.35332(14) 0.0201(4) Uani 1 1 d . .
H45 H 0.7313 0.2136 0.3781 0.024 Uiso 1 1 calc R .
C46 C 0.71103(19) 0.07438(18) 0.34124(14) 0.0237(5) Uani 1 1 d . .
H46 H 0.7838 0.0905 0.3587 0.028 Uiso 1 1 calc R .
C47 C 0.6351(2) -0.02308(18) 0.30337(14) 0.0244(5) Uani 1 1 d . .
H47 H 0.6568 -0.0720 0.2945 0.029 Uiso 1 1 calc R .
C48 C 0.5262(2) -0.04778(17) 0.27851(14) 0.0233(4) Uani 1 1 d . .
H48 H 0.4747 -0.1132 0.2530 0.028 Uiso 1 1 calc R .
C49 C 0.49497(18) 0.02638(16) 0.29218(13) 0.0180(4) Uani 1 1 d . .
C50 C 0.34085(17) -0.01358(15) 0.32949(13) 0.0182(4) Uani 1 1 d . .
C51 C 0.38066(18) -0.04700(16) 0.39829(14) 0.0210(4) Uani 1 1 d . .
H51 H 0.4387 -0.0610 0.4039 0.025 Uiso 1 1 calc R .
C52 C 0.3323(2) -0.05917(17) 0.45857(14) 0.0252(5) Uani 1 1 d . .
H52 H 0.3587 -0.0810 0.5051 0.030 Uiso 1 1 calc R .
C53 C 0.2459(2) -0.03938(18) 0.45019(15) 0.0260(5) Uani 1 1 d . .
H53 H 0.2144 -0.0475 0.4910 0.031 Uiso 1 1 calc R .
C54 C 0.20568(19) -0.00719(17) 0.38039(14) 0.0228(4) Uani 1 1 d . .
H54 H 0.1468 0.0055 0.3747 0.027 Uiso 1 1 calc R .
C55 C 0.25275(17) 0.00619(15) 0.31883(13) 0.0182(4) Uani 1 1 d . .
C56 C 0.09791(17) 0.07401(16) 0.24212(13) 0.0185(4) Uani 1 1 d . .
C57 C 0.00336(18) -0.01124(16) 0.22718(14) 0.0219(4) Uani 1 1 d . .
H57 H 0.0020 -0.0730 0.2155 0.026 Uiso 1 1 calc R .
C58 C -0.08807(19) -0.00448(18) 0.22965(15) 0.0256(5) Uani 1 1 d . .
H58 H -0.1503 -0.0614 0.2201 0.031 Uiso 1 1 calc R .
C59 C -0.08634(19) 0.08779(19) 0.24650(15) 0.0265(5) Uani 1 1 d . .
H59 H -0.1480 0.0924 0.2474 0.032 Uiso 1 1 calc R .
C60 C 0.0066(2) 0.17307(18) 0.26197(15) 0.0254(5) Uani 1 1 d . .
H60 H 0.0074 0.2346 0.2736 0.031 Uiso 1 1 calc R .
C61 C 0.09929(18) 0.16627(16) 0.26005(14) 0.0211(4) Uani 1 1 d . .
H61 H 0.1618 0.2234 0.2707 0.025 Uiso 1 1 calc R .
C62 C 0.16169(16) -0.02517(15) 0.13466(13) 0.0175(4) Uani 1 1 d . .
C63 C 0.13790(18) -0.12453(16) 0.12641(14) 0.0219(4) Uani 1 1 d . .
H63 H 0.1536 -0.1469 0.1750 0.026 Uiso 1 1 calc R .
C64 C 0.0909(2) -0.19003(17) 0.04584(15) 0.0269(5) Uani 1 1 d . .
H64 H 0.0751 -0.2562 0.0408 0.032 Uiso 1 1 calc R .
C65 C 0.06718(19) -0.15770(18) -0.02724(14) 0.0253(5) Uani 1 1 d . .
H65 H 0.0358 -0.2020 -0.0811 0.030 Uiso 1 1 calc R .
C66 C 0.09039(19) -0.05895(18) -0.01973(14) 0.0242(5) Uani 1 1 d . .
H66 H 0.0741 -0.0371 -0.0686 0.029 Uiso 1 1 calc R .
C67 C 0.13787(18) 0.00710(16) 0.06050(14) 0.0211(4) Uani 1 1 d . .
H67 H 0.1541 0.0733 0.0652 0.025 Uiso 1 1 calc R .
F1 F 0.69445(12) -0.19861(10) 0.21839(9) 0.0301(3) Uani 1 1 d . .
F2 F 0.54245(12) -0.26752(12) 0.24707(9) 0.0334(3) Uani 1 1 d . .
F3 F 0.64963(14) -0.34423(11) 0.25534(10) 0.0374(4) Uani 1 1 d . .
F4 F 0.55176(12) -0.33919(10) 0.12567(8) 0.0263(3) Uani 1 1 d . .
B1 B 0.6103(2) -0.28728(18) 0.21190(16) 0.0205(5) Uani 1 1 d . .
Cl1 Cl 0.94177(7) 0.38180(7) 0.39277(7) 0.0631(2) Uani 1 1 d . .
Cl2 Cl 1.16452(6) 0.42737(6) 0.41824(5) 0.04975(19) Uani 1 1 d . .
C68 C 1.0664(3) 0.3995(3) 0.4665(2) 0.0529(8) Uani 1 1 d . .
H68A H 1.0573 0.3400 0.4854 0.063 Uiso 1 1 calc R .
H68B H 1.0908 0.4533 0.5163 0.063 Uiso 1 1 calc R .

loop_
_atom_site_aniso_label
_atom_site_aniso_U_11
_atom_site_aniso_U_22
_atom_site_aniso_U_33
_atom_site_aniso_U_23
_atom_site_aniso_U_13
_atom_site_aniso_U_12
Cu1 0.01749(16) 0.01293(15) 0.01573(15) 0.00586(11) 0.00545(12) 0.00612(12)
P8 0.0168(2) 0.0137(2) 0.0133(2) 0.00456(18) 0.00541(19) 0.00697(19)
P28 0.0168(2) 0.0139(2) 0.0143(2) 0.00591(18) 0.00452(19) 0.00589(19)
O1 0.0439(10) 0.0249(8) 0.0212(8) 0.0045(7) 0.0140(7) 0.0159(8)
O2 0.0359(10) 0.0282(10) 0.0624(13) 0.0253(9) 0.0071(10) 0.0128(8)
O3 0.0215(7) 0.0175(7) 0.0154(7) 0.0062(6) 0.0057(6) 0.0085(6)
N1 0.0321(11) 0.0193(9) 0.0328(11) 0.0101(8) 0.0065(9) 0.0109(8)
N2 0.0214(9) 0.0160(8) 0.0206(9) 0.0082(7) 0.0092(7) 0.0092(7)
N3 0.0219(9) 0.0141(8) 0.0189(8) 0.0068(7) 0.0076(7) 0.0079(7)
N4 0.0214(9) 0.0160(8) 0.0144(8) 0.0060(6) 0.0065(7) 0.0091(7)
N5 0.0221(9) 0.0160(8) 0.0142(8) 0.0059(7) 0.0073(7) 0.0072(7)
C1 0.0223(10) 0.0209(10) 0.0220(10) 0.0054(8) 0.0108(9) 0.0110(9)
C2 0.0177(10) 0.0183(10) 0.0187(10) 0.0044(8) 0.0084(8) 0.0077(8)
C3 0.0215(10) 0.0225(10) 0.0161(10) 0.0055(8) 0.0087(8) 0.0085(8)
C4 0.0207(10) 0.0181(10) 0.0181(10) 0.0082(8) 0.0086(8) 0.0067(8)
C5 0.0170(9) 0.0154(9) 0.0175(10) 0.0046(8) 0.0062(8) 0.0064(8)
C6 0.0246(11) 0.0208(10) 0.0163(10) 0.0066(8) 0.0081(8) 0.0109(9)
C7 0.0244(11) 0.0190(10) 0.0193(10) 0.0089(8) 0.0093(8) 0.0110(8)
C8 0.0229(11) 0.0183(10) 0.0226(10) 0.0048(8) 0.0106(9) 0.0109(9)
C9 0.0235(11) 0.0224(11) 0.0199(10) 0.0046(8) 0.0047(9) 0.0101(9)
C10 0.0225(11) 0.0192(10) 0.0266(11) 0.0040(9) 0.0050(9) 0.0071(9)
C11 0.0279(12) 0.0184(10) 0.0275(11) 0.0072(9) 0.0084(9) 0.0123(9)
C12 0.0245(11) 0.0229(11) 0.0275(12) 0.0050(9) 0.0019(9) 0.0131(9)
C13 0.0193(10) 0.0191(10) 0.0294(12) 0.0038(9) 0.0059(9) 0.0101(9)
C14 0.0245(12) 0.0206(11) 0.0476(15) 0.0090(10) 0.0011(11) 0.0110(9)
C19 0.0237(12) 0.0259(12) 0.0534(16) 0.0155(11) 0.0037(11) 0.0102(10)
C18 0.0254(13) 0.0211(13) 0.089(2) 0.0159(14) 0.0045(14) 0.0081(11)
C17 0.0325(15) 0.0285(14) 0.080(2) -0.0013(14) 0.0060(15) 0.0173(12)
C16 0.0367(15) 0.0392(15) 0.062(2) 0.0008(14) 0.0084(14) 0.0238(13)
C15 0.0364(14) 0.0312(13) 0.0482(16) 0.0065(12) 0.0073(12) 0.0201(12)
C20 0.0257(12) 0.0281(12) 0.0352(13) 0.0137(11) -0.0026(10) 0.0039(10)
C21 0.0303(13) 0.0377(15) 0.0336(14) 0.0177(12) -0.0030(11) 0.0007(11)
C22 0.0280(13) 0.0514(17) 0.0237(12) 0.0097(12) 0.0011(10) -0.0001(12)
C23 0.0327(14) 0.0420(15) 0.0241(12) 0.0043(11) 0.0015(10) 0.0085(12)
C24 0.0355(14) 0.0295(13) 0.0254(12) 0.0096(10) 0.0041(10) 0.0102(11)
C25 0.0255(12) 0.0239(11) 0.0254(11) 0.0076(9) -0.0027(9) 0.0060(9)
C26 0.0259(11) 0.0174(10) 0.0185(10) 0.0089(8) 0.0089(9) 0.0058(8)
C27 0.0270(11) 0.0152(10) 0.0186(10) 0.0074(8) 0.0071(9) 0.0061(8)
C28 0.0213(10) 0.0148(9) 0.0158(9) 0.0053(8) 0.0049(8) 0.0075(8)
C29 0.0298(12) 0.0150(10) 0.0259(11) 0.0066(8) 0.0108(9) 0.0094(9)
C30 0.0374(13) 0.0186(11) 0.0280(12) 0.0047(9) 0.0153(10) 0.0137(10)
C31 0.0259(11) 0.0201(10) 0.0237(11) 0.0060(8) 0.0128(9) 0.0113(9)
C32 0.0188(10) 0.0180(10) 0.0185(10) 0.0078(8) 0.0058(8) 0.0090(8)
C33 0.0255(11) 0.0227(11) 0.0227(10) 0.0103(9) 0.0113(9) 0.0123(9)
C34 0.0313(12) 0.0349(13) 0.0308(12) 0.0200(11) 0.0190(10) 0.0165(11)
C35 0.0278(12) 0.0258(12) 0.0360(13) 0.0185(10) 0.0133(10) 0.0070(10)
C36 0.0272(11) 0.0171(10) 0.0306(12) 0.0091(9) 0.0063(10) 0.0073(9)
C37 0.0212(10) 0.0188(10) 0.0195(10) 0.0059(8) 0.0056(8) 0.0085(8)
C38 0.0222(10) 0.0139(9) 0.0153(9) 0.0050(7) 0.0063(8) 0.0089(8)
C39 0.0232(11) 0.0247(11) 0.0202(10) 0.0062(9) 0.0068(9) 0.0108(9)
C40 0.0284(12) 0.0249(11) 0.0184(11) 0.0038(9) 0.0011(9) 0.0109(9)
C41 0.0424(14) 0.0206(10) 0.0134(10) 0.0050(8) 0.0078(9) 0.0156(10)
C42 0.0347(12) 0.0195(10) 0.0227(11) 0.0072(9) 0.0168(10) 0.0102(9)
C43 0.0235(11) 0.0182(10) 0.0199(10) 0.0045(8) 0.0080(9) 0.0080(8)
C44 0.0222(10) 0.0183(10) 0.0140(9) 0.0075(8) 0.0080(8) 0.0116(8)
C45 0.0234(11) 0.0237(11) 0.0185(10) 0.0105(8) 0.0104(8) 0.0124(9)
C46 0.0291(12) 0.0353(12) 0.0220(11) 0.0173(9) 0.0156(9) 0.0223(10)
C47 0.0392(13) 0.0293(12) 0.0213(10) 0.0133(9) 0.0175(10) 0.0252(11)
C48 0.0350(12) 0.0207(10) 0.0181(10) 0.0074(8) 0.0102(9) 0.0153(9)
C49 0.0242(10) 0.0204(10) 0.0140(9) 0.0081(8) 0.0081(8) 0.0127(9)
C50 0.0216(10) 0.0127(9) 0.0147(9) 0.0038(7) 0.0041(8) 0.0038(8)
C51 0.0237(11) 0.0183(10) 0.0194(10) 0.0083(8) 0.0046(8) 0.0092(8)
C52 0.0305(12) 0.0250(11) 0.0192(10) 0.0134(9) 0.0064(9) 0.0116(10)
C53 0.0296(12) 0.0310(12) 0.0205(11) 0.0149(9) 0.0121(9) 0.0123(10)
C54 0.0239(11) 0.0228(11) 0.0207(10) 0.0096(9) 0.0069(9) 0.0094(9)
C55 0.0209(10) 0.0136(9) 0.0158(9) 0.0062(7) 0.0037(8) 0.0050(8)
C56 0.0179(10) 0.0213(10) 0.0146(9) 0.0066(8) 0.0042(8) 0.0079(8)
C57 0.0229(11) 0.0207(10) 0.0197(10) 0.0086(8) 0.0073(8) 0.0071(9)
C58 0.0217(11) 0.0276(12) 0.0238(11) 0.0104(9) 0.0085(9) 0.0064(9)
C59 0.0234(11) 0.0375(13) 0.0226(11) 0.0105(10) 0.0118(9) 0.0146(10)
C60 0.0296(12) 0.0263(11) 0.0232(11) 0.0058(9) 0.0097(9) 0.0154(10)
C61 0.0207(10) 0.0205(10) 0.0201(10) 0.0064(8) 0.0063(8) 0.0080(8)
C62 0.0158(9) 0.0188(10) 0.0169(10) 0.0055(8) 0.0047(8) 0.0074(8)
C63 0.0245(11) 0.0199(10) 0.0191(10) 0.0072(8) 0.0050(9) 0.0093(9)
C64 0.0304(12) 0.0196(11) 0.0254(11) 0.0024(9) 0.0053(10) 0.0106(9)
C65 0.0235(11) 0.0295(12) 0.0168(10) -0.0003(9) 0.0024(8) 0.0115(9)
C66 0.0239(11) 0.0327(12) 0.0166(10) 0.0091(9) 0.0057(9) 0.0139(10)
C67 0.0231(11) 0.0216(10) 0.0197(10) 0.0091(8) 0.0069(8) 0.0109(9)
F1 0.0303(7) 0.0203(7) 0.0343(8) 0.0092(6) 0.0134(6) 0.0045(6)
F2 0.0320(8) 0.0432(8) 0.0242(7) 0.0049(6) 0.0142(6) 0.0146(7)
F3 0.0459(9) 0.0268(7) 0.0336(8) 0.0150(6) 0.0027(7) 0.0171(7)
F4 0.0333(7) 0.0244(7) 0.0193(6) 0.0052(5) 0.0082(6) 0.0122(6)
B1 0.0241(12) 0.0174(11) 0.0209(12) 0.0094(9) 0.0086(10) 0.0087(10)
Cl1 0.0368(4) 0.0682(6) 0.0697(6) 0.0275(5) 0.0055(4) 0.0168(4)
Cl2 0.0436(4) 0.0496(4) 0.0365(4) 0.0079(3) 0.0074(3) 0.0082(3)
C68 0.0435(18) 0.067(2) 0.0507(19) 0.0213(17) 0.0132(15) 0.0289(17)

loop_
_atom_type_symbol
_atom_type_description
_atom_type_scat_dispersion_real
_atom_type_scat_dispersion_imag
_atom_type_scat_source
C C 0.0181 0.0091 'International Tables Vol C Tables 4.2.6.8 and 6.1.1.4'
H H 0.0000 0.0000 'International Tables Vol C Tables 4.2.6.8 and 6.1.1.4'
B B 0.0090 0.0039 'International Tables Vol C Tables 4.2.6.8 and 6.1.1.4'
Cl Cl 0.3639 0.7018 'International Tables Vol C Tables 4.2.6.8 and 6.1.1.4'
Cu Cu -1.9646 0.5888 'International Tables Vol C Tables 4.2.6.8 and 6.1.1.4'
F F 0.0727 0.0534 'International Tables Vol C Tables 4.2.6.8 and 6.1.1.4'
N N 0.0311 0.0180 'International Tables Vol C Tables 4.2.6.8 and 6.1.1.4'
O O 0.0492 0.0322 'International Tables Vol C Tables 4.2.6.8 and 6.1.1.4'
P P 0.2955 0.4335 'International Tables Vol C Tables 4.2.6.8 and 6.1.1.4'

loop_
_geom_angle_atom_site_label_1
_geom_angle_atom_site_label_2
_geom_angle_atom_site_label_3
_geom_angle
P28 Cu1 P8 117.95(2)
N2 Cu1 P8 99.49(5)
N2 Cu1 P28 125.52(5)
N2 Cu1 N4 78.33(7)
N4 Cu1 P8 101.41(5)
N4 Cu1 P28 125.48(5)
C32 P8 Cu1 105.46(7)
C32 P8 C38 105.35(10)
C32 P8 C44 103.47(10)
C38 P8 Cu1 115.81(7)
C38 P8 C44 102.18(9)
C44 P8 Cu1 122.81(7)
C55 P28 Cu1 107.52(7)
C56 P28 Cu1 118.08(7)
C56 P28 C55 104.04(10)
C62 P28 Cu1 119.08(7)
C62 P28 C55 105.85(10)
C62 P28 C56 100.76(10)
C19 O2 C20 115.52(18)
C50 O3 C49 116.66(15)
C11 N1 C14 118.46(19)
C25 N1 C11 117.9(2)
C25 N1 C14 117.45(19)
N3 N2 Cu1 113.04(13)
C31 N2 Cu1 141.47(15)
C31 N2 N3 104.81(17)
N2 N3 C28 117.65(17)
C29 N3 N2 111.48(17)
C29 N3 C28 130.81(18)
N5 N4 Cu1 141.63(13)
C28 N4 Cu1 113.55(14)
C28 N4 N5 104.20(16)
N4 N5 C5 120.46(16)
C26 N5 N4 110.98(17)
C26 N5 C5 128.54(18)
O1 C1 C2 120.40(19)
O1 C1 C8 118.8(2)
C2 C1 C8 120.68(19)
C3 C2 C1 118.00(19)
C7 C2 C1 123.48(19)
C7 C2 C3 118.29(19)
C4 C3 C2 121.49(19)
C3 C4 C5 118.83(19)
C4 C5 N5 119.50(18)
C6 C5 N5 119.76(19)
C6 C5 C4 120.72(19)
C7 C6 C5 119.70(19)
C6 C7 C2 120.90(19)
C9 C8 C1 117.0(2)
C9 C8 C13 119.4(2)
C13 C8 C1 123.5(2)
C10 C9 C8 120.5(2)
C9 C10 C11 119.3(2)
C10 C11 N1 119.9(2)
C12 C11 N1 118.9(2)
C12 C11 C10 121.2(2)
C11 C12 C13 119.2(2)
C12 C13 C8 120.3(2)
C19 C14 N1 116.93(14)
C19 C14 C15 120.0
C15 C14 N1 123.07(14)
O2 C19 C14 121.78(14)
O2 C19 C18 118.09(14)
C14 C19 C18 120.0
C17 C18 C19 120.0
C18 C17 C16 120.0
C15 C16 C17 120.0
C16 C15 C14 120.0
O2 C20 C25 120.2(3)
C21 C20 O2 118.4(2)
C21 C20 C25 121.4(3)
C20 C21 C22 120.3(3)
C23 C22 C21 119.0(3)
C22 C23 C24 120.4(3)
C23 C24 C25 120.8(3)
C20 C25 N1 118.4(2)
C24 C25 N1 123.7(2)
C24 C25 C20 118.0(3)
N5 C26 C27 108.20(19)
C26 C27 C28 103.49(18)
N4 C28 N3 116.81(18)
N4 C28 C27 113.12(19)
C27 C28 N3 130.07(19)
N3 C29 C30 107.02(19)
C29 C30 C31 105.3(2)
N2 C31 C30 111.4(2)
C33 C32 P8 120.37(17)
C33 C32 C37 119.18(19)
C37 C32 P8 119.26(16)
C34 C33 C32 119.9(2)
C35 C34 C33 120.5(2)
C34 C35 C36 119.8(2)
C35 C36 C37 120.3(2)
C36 C37 C32 120.3(2)
C39 C38 P8 122.33(17)
C43 C38 P8 118.20(16)
C43 C38 C39 119.4(2)
C40 C39 C38 119.8(2)
C41 C40 C39 120.5(2)
C42 C41 C40 120.1(2)
C41 C42 C43 119.9(2)
C38 C43 C42 120.3(2)
C45 C44 P8 121.55(16)
C49 C44 P8 120.80(16)
C49 C44 C45 117.64(19)
C46 C45 C44 120.8(2)
C47 C46 C45 120.5(2)
C46 C47 C48 120.0(2)
C47 C48 C49 119.3(2)
O3 C49 C44 119.61(18)
C48 C49 O3 118.6(2)
C48 C49 C44 121.7(2)
O3 C50 C55 116.24(17)
C51 C50 O3 122.1(2)
C51 C50 C55 121.6(2)
C50 C51 C52 118.9(2)
C53 C52 C51 120.8(2)
C52 C53 C54 119.9(2)
C53 C54 C55 120.8(2)
C50 C55 P28 118.69(16)
C50 C55 C54 118.04(19)
C54 C55 P28 122.46(17)
C57 C56 P28 121.63(17)
C61 C56 P28 119.15(16)
C61 C56 C57 119.2(2)
C58 C57 C56 120.7(2)
C57 C58 C59 119.7(2)
C60 C59 C58 120.5(2)
C59 C60 C61 119.9(2)
C56 C61 C60 120.1(2)
C63 C62 P28 124.40(16)
C63 C62 C67 119.0(2)
C67 C62 P28 116.56(16)
C64 C63 C62 120.1(2)
C63 C64 C65 120.6(2)
C64 C65 C66 119.7(2)
C67 C66 C65 120.0(2)
C66 C67 C62 120.5(2)
F1 B1 F2 109.21(19)
F1 B1 F4 109.52(18)
F2 B1 F4 108.98(19)
F3 B1 F1 110.3(2)
F3 B1 F2 109.37(19)
F3 B1 F4 109.41(19)
Cl1 C68 Cl2 110.47(19)

loop_
_geom_bond_atom_site_label_1
_geom_bond_atom_site_label_2
_geom_bond_distance
Cu1 P8 2.3004(6)
Cu1 P28 2.2127(6)
Cu1 N2 2.0657(18)
Cu1 N4 2.1065(17)
P8 C32 1.824(2)
P8 C38 1.829(2)
P8 C44 1.835(2)
P28 C55 1.824(2)
P28 C56 1.823(2)
P28 C62 1.821(2)
O1 C1 1.222(3)
O2 C19 1.377(3)
O2 C20 1.397(4)
O3 C49 1.398(3)
O3 C50 1.393(3)
N1 C11 1.437(3)
N1 C14 1.439(2)
N1 C25 1.402(4)
N2 N3 1.366(2)
N2 C31 1.329(3)
N3 C28 1.403(3)
N3 C29 1.354(3)
N4 N5 1.364(2)
N4 C28 1.327(3)
N5 C5 1.419(3)
N5 C26 1.360(3)
C1 C2 1.496(3)
C1 C8 1.497(3)
C2 C3 1.401(3)
C2 C7 1.397(3)
C3 C4 1.387(3)
C4 C5 1.395(3)
C5 C6 1.388(3)
C6 C7 1.387(3)
C8 C9 1.395(3)
C8 C13 1.398(3)
C9 C10 1.387(3)
C10 C11 1.391(3)
C11 C12 1.386(3)
C12 C13 1.395(3)
C14 C19 1.3900
C14 C15 1.3900
C19 C18 1.3900
C18 C17 1.3900
C17 C16 1.3900
C16 C15 1.3900
C20 C21 1.366(4)
C20 C25 1.402(3)
C21 C22 1.403(5)
C22 C23 1.383(4)
C23 C24 1.390(4)
C24 C25 1.393(4)
C26 C27 1.371(3)
C27 C28 1.401(3)
C29 C30 1.369(3)
C30 C31 1.401(3)
C32 C33 1.398(3)
C32 C37 1.398(3)
C33 C34 1.394(3)
C34 C35 1.382(4)
C35 C36 1.387(4)
C36 C37 1.388(3)
C38 C39 1.399(3)
C38 C43 1.395(3)
C39 C40 1.392(3)
C40 C41 1.387(4)
C41 C42 1.381(4)
C42 C43 1.397(3)
C44 C45 1.401(3)
C44 C49 1.400(3)
C45 C46 1.389(3)
C46 C47 1.384(4)
C47 C48 1.391(3)
C48 C49 1.391(3)
C50 C51 1.390(3)
C50 C55 1.394(3)
C51 C52 1.390(3)
C52 C53 1.376(3)
C53 C54 1.393(3)
C54 C55 1.398(3)
C56 C57 1.402(3)
C56 C61 1.393(3)
C57 C58 1.385(3)
C58 C59 1.390(4)
C59 C60 1.387(3)
C60 C61 1.400(3)
C62 C63 1.394(3)
C62 C67 1.403(3)
C63 C64 1.387(3)
C64 C65 1.387(3)
C65 C66 1.388(3)
C66 C67 1.385(3)
F1 B1 1.389(3)
F2 B1 1.397(3)
F3 B1 1.385(3)
F4 B1 1.399(3)
Cl1 C68 1.771(3)
Cl2 C68 1.781(4)

loop_
_smtbx_masks_void_nr
_smtbx_masks_void_average_x
_smtbx_masks_void_average_y
_smtbx_masks_void_average_z
_smtbx_masks_void_volume
_smtbx_masks_void_count_electrons
1 0.000 0.000 0.500 425.9 89.3
